data_7155103
loop_
_publ_author_name
'Karak, Milandip'
'Barbosa, Luiz C. A.'
'Acosta, Jaime A. M.'
'Sarotti, Ariel M.'
'Boukouvalas, John'

_publ_section_title
;
 Thermodynamically driven, syn-selective vinylogous aldol reaction of
 tetronamides.
;
_journal_issue 21
_journal_name_full 'Organic &amp; biomolecular chemistry'
_journal_page_first 4897
_journal_page_last 4907
_journal_paper_doi 10.1039/c6ob00895j
_journal_volume 14
_journal_year 2016
_chemical_formula_moiety 'C16 H13 Cl2 N O4'
_chemical_formula_sum 'C16 H13 Cl2 N O4'
_chemical_formula_weight 354.17
_space_group_crystal_system orthorhombic
_space_group_IT_number 56
_space_group_name_Hall '-P 2ab 2ac'
_space_group_name_H-M_alt 'P c c n'
_symmetry_space_group_name_Hall '-P 2ab 2ac'
_symmetry_space_group_name_H-M 'P c c n'
_atom_sites_solution_hydrogens mixed
_audit_creation_date 2016-02-02
_audit_creation_method
;
Olex2 1.2
(compiled 2015.09.30 svn.r3233 for OlexSys, GUI svn.r5103)
;
_audit_update_record
;
2016-03-21 deposited with the CCDC.
2016-05-04 downloaded from the CCDC.
;
_cell_angle_alpha 90
_cell_angle_beta 90
_cell_angle_gamma 90
_cell_formula_units_Z 8
_cell_length_a 12.8328(2)
_cell_length_b 26.5383(4)
_cell_length_c 9.25770(10)
_cell_measurement_reflns_used 9515
_cell_measurement_temperature 100
_cell_measurement_theta_max 72.13
_cell_measurement_theta_min 3.83
_cell_volume 3152.81(8)
_computing_cell_refinement
'SAINT (2013) V8.34A; Integration Software for Single Crystal Data. Bruker AXS Inc., Madison, WI 53719-1173.'
_computing_data_collection
;
APEX 2 (2013) Bruker AXS Inc., Madison, WI 53719-1173.
;
_computing_data_reduction
'SAINT (2013) V8.34A; Integration Software for Single Crystal Data. Bruker AXS Inc., Madison, WI 53719-1173.'
_computing_molecular_graphics 'Olex2 (Dolomanov et al., 2009)'
_computing_publication_material 'Olex2 (Dolomanov et al., 2009)'
_computing_structure_refinement 'XL (Sheldrick, 2008)'
_computing_structure_solution 'XT (Sheldrick, 2015)'
_diffrn_ambient_temperature 100
_diffrn_detector 'CCD area detector'
_diffrn_detector_area_resol_mean 8.3
_diffrn_detector_type 'Bruker APEX2 CCD'
_diffrn_measured_fraction_theta_full 0.997
_diffrn_measured_fraction_theta_max 0.997
_diffrn_measurement_device 'three-circle diffractometer'
_diffrn_measurement_device_type 'Bruker Smart APEX'
_diffrn_measurement_method '\w scans'
_diffrn_radiation_collimation 'Focusing mirrors'
_diffrn_radiation_monochromator 'Quazar MX Mirror Optics'
_diffrn_radiation_probe x-ray
_diffrn_radiation_type CuK\a
_diffrn_radiation_wavelength 1.54178
_diffrn_reflns_av_R_equivalents 0.0361
_diffrn_reflns_av_unetI/netI 0.0085
_diffrn_reflns_Laue_measured_fraction_full 0.997
_diffrn_reflns_Laue_measured_fraction_max 0.997
_diffrn_reflns_limit_h_max 14
_diffrn_reflns_limit_h_min -15
_diffrn_reflns_limit_k_max 32
_diffrn_reflns_limit_k_min -32
_diffrn_reflns_limit_l_max 11
_diffrn_reflns_limit_l_min -11
_diffrn_reflns_number 122420
_diffrn_reflns_point_group_measured_fraction_full 0.997
_diffrn_reflns_point_group_measured_fraction_max 0.997
_diffrn_reflns_theta_full 67.679
_diffrn_reflns_theta_max 72.178
_diffrn_reflns_theta_min 3.826
_diffrn_source 'Microfocus Source'
_diffrn_source_target Cu
_diffrn_source_type 'Incoatec I\mS High Brilliance Microsource'
_diffrn_standards_number 0
_exptl_absorpt_coefficient_mu 3.886
_exptl_absorpt_correction_T_max 0.7536
_exptl_absorpt_correction_T_min 0.4550
_exptl_absorpt_correction_type multi-scan
_exptl_absorpt_process_details
;
SADABS-2014/5 (Bruker,2014/5) was used for absorption correction.
wR2(int) was 0.1667 before and 0.0500 after correction.
The Ratio of minimum to maximum transmission is 0.6038.
The \l/2 correction factor is 0.00150.
;
_exptl_crystal_colour Colorless
_exptl_crystal_colour_primary Colorless
_exptl_crystal_density_diffrn 1.492
_exptl_crystal_description plate
_exptl_crystal_F_000 1456
_exptl_crystal_size_max 0.28
_exptl_crystal_size_mid 0.25
_exptl_crystal_size_min 0.06
_refine_diff_density_max 0.411
_refine_diff_density_min -0.381
_refine_diff_density_rms 0.059
_refine_ls_extinction_method none
_refine_ls_goodness_of_fit_ref 1.067
_refine_ls_hydrogen_treatment mixed
_refine_ls_matrix_type full
_refine_ls_number_parameters 217
_refine_ls_number_reflns 3102
_refine_ls_number_restraints 0
_refine_ls_restrained_S_all 1.067
_refine_ls_R_factor_all 0.0307
_refine_ls_R_factor_gt 0.0307
_refine_ls_shift/su_max 0.001
_refine_ls_shift/su_mean 0.000
_refine_ls_structure_factor_coef Fsqd
_refine_ls_weighting_details 'w=1/[\s^2^(Fo^2^)+(0.0408P)^2^+2.3690P] where P=(Fo^2^+2Fc^2^)/3'
_refine_ls_weighting_scheme calc
_refine_ls_wR_factor_gt 0.0805
_refine_ls_wR_factor_ref 0.0806
_reflns_Friedel_coverage 0.000
_reflns_number_gt 3100
_reflns_number_total 3102
_reflns_threshold_expression 'I > 2\s(I)'
_cod_data_source_file c6ob00895j2.cif
_cod_data_source_block boukv2
_cod_depositor_comments
;
The following automatic conversions were performed:

'_diffrn_radiation_probe' value 'X-ray' changed to 'x-ray' according
to
/usr/data/users/saulius/crontab/automatic-downloads/rss-feeds/RSC/lib/dictionaries/cif_core.dic
dictionary named 'cif_core.dic' version 2.4.2 from 2011-04-26.

Automatic conversion script
Id: cif_fix_values 4268 2015-11-12 08:31:59Z antanas 

 Adding full bibliography for 7155102--7155103.cif.
;
_cod_database_code 7155103
_shelx_space_group_comment
;
The symmetry employed for this shelxl refinement is uniquely defined
by the following loop, which should always be used as a source of
symmetry information in preference to the above space-group names.
They are only intended as comments.
;
_olex2_refinement_description
;
1. Fixed Uiso
 At 1.2 times of:
  All C(H) groups
 At 1.5 times of:
  All C(H,H,H) groups
2.a Ternary CH refined with riding coordinates:
 C11(H11), C12(H12)
2.b Aromatic/amide H refined with riding coordinates:
 C3(H3A), C4(H4), C6(H6), C7(H7), C14(H14), C15(H15)
2.c Idealised Me refined as rotating group:
 C1(H1A,H1B,H1C)
;
_shelx_shelxl_version_number 2014/7
_olex2_submission_special_instructions 'No special instructions were received'

loop_
_space_group_symop_operation_xyz
'x, y, z'
'-x+1/2, -y+1/2, z'
'-x, y+1/2, -z+1/2'
'x+1/2, -y, -z+1/2'
'-x, -y, -z'
'x-1/2, y-1/2, -z'
'x, -y-1/2, z-1/2'
'-x-1/2, y, z-1/2'

loop_
_atom_site_label
_atom_site_type_symbol
_atom_site_fract_x
_atom_site_fract_y
_atom_site_fract_z
_atom_site_U_iso_or_equiv
_atom_site_adp_type
_atom_site_occupancy
_atom_site_site_symmetry_order
_atom_site_calc_flag
_atom_site_refinement_flags_posn
Cl1 Cl 0.56389(3) 0.37752(2) 0.57255(4) 0.01824(11) Uani 1 1 d .
Cl2 Cl 0.63049(3) 0.71109(2) 0.65179(6) 0.04389(15) Uani 1 1 d .
O1 O 0.58381(8) 0.45642(4) 0.82027(11) 0.0218(2) Uani 1 1 d .
O2 O 0.63253(7) 0.51699(4) 0.66491(10) 0.0168(2) Uani 1 1 d .
O3 O 0.83880(8) 0.50878(4) 0.54458(11) 0.0156(2) Uani 1 1 d .
O4 O 0.69248(8) 0.62390(4) 0.56006(12) 0.0204(2) Uani 1 1 d .
N1 N 0.64305(9) 0.45910(4) 0.31228(13) 0.0163(2) Uani 1 1 d .
C1 C 0.59615(16) 0.26306(6) 0.0606(2) 0.0391(5) Uani 1 1 d .
H1A H 0.5401 0.2455 0.1119 0.059 Uiso 1 1 calc GR
H1B H 0.6610 0.2438 0.0694 0.059 Uiso 1 1 calc GR
H1C H 0.5777 0.2664 -0.0417 0.059 Uiso 1 1 calc GR
C2 C 0.61114(12) 0.31477(6) 0.12556(18) 0.0242(3) Uani 1 1 d .
C3 C 0.54672(13) 0.35439(6) 0.08414(18) 0.0274(4) Uani 1 1 d .
H3A H 0.4950 0.3488 0.0125 0.033 Uiso 1 1 calc R
C4 C 0.55658(12) 0.40194(6) 0.14559(16) 0.0219(3) Uani 1 1 d .
H4 H 0.5115 0.4285 0.1171 0.026 Uiso 1 1 calc R
C5 C 0.63279(11) 0.41006(5) 0.24868(15) 0.0157(3) Uani 1 1 d .
C6 C 0.70027(11) 0.37162(5) 0.28846(16) 0.0188(3) Uani 1 1 d .
H6 H 0.7542 0.3777 0.3565 0.023 Uiso 1 1 calc R
C7 C 0.68798(12) 0.32421(5) 0.22761(17) 0.0218(3) Uani 1 1 d .
H7 H 0.7331 0.2977 0.2564 0.026 Uiso 1 1 calc R
C8 C 0.63315(10) 0.46856(5) 0.45324(15) 0.0141(3) Uani 1 1 d .
C9 C 0.60493(10) 0.43904(5) 0.56715(14) 0.0147(3) Uani 1 1 d .
C10 C 0.60513(10) 0.46848(5) 0.69697(15) 0.0162(3) Uani 1 1 d .
C11 C 0.65204(10) 0.52107(5) 0.51172(14) 0.0146(3) Uani 1 1 d .
H11 H 0.6005 0.5448 0.4680 0.018 Uiso 1 1 calc R
C12 C 0.76255(10) 0.54204(5) 0.49023(14) 0.0138(3) Uani 1 1 d .
H12 H 0.7753 0.5483 0.3852 0.017 Uiso 1 1 calc R
C13 C 0.77357(10) 0.59033(5) 0.57268(14) 0.0148(3) Uani 1 1 d .
C14 C 0.84636(11) 0.60770(5) 0.66480(15) 0.0175(3) Uani 1 1 d .
H14 H 0.9093 0.5913 0.6917 0.021 Uiso 1 1 calc R
C15 C 0.80999(12) 0.65591(5) 0.71445(17) 0.0217(3) Uani 1 1 d .
H15 H 0.8438 0.6780 0.7802 0.026 Uiso 1 1 calc R
C16 C 0.71837(12) 0.66311(5) 0.64837(18) 0.0233(3) Uani 1 1 d .
H1 H 0.6497(14) 0.4840(7) 0.255(2) 0.023(5) Uiso 1 1 d .
H3 H 0.8656(15) 0.4927(8) 0.477(2) 0.029(5) Uiso 1 1 d .

loop_
_atom_site_aniso_label
_atom_site_aniso_U_11
_atom_site_aniso_U_22
_atom_site_aniso_U_33
_atom_site_aniso_U_23
_atom_site_aniso_U_13
_atom_site_aniso_U_12
Cl1 0.02011(18) 0.01538(17) 0.01924(18) -0.00002(11) 0.00170(12) -0.00483(12)
Cl2 0.0302(2) 0.0193(2) 0.0822(4) -0.0157(2) -0.0084(2) 0.00910(15)
O1 0.0221(5) 0.0268(5) 0.0165(5) -0.0024(4) 0.0037(4) -0.0096(4)
O2 0.0176(5) 0.0170(5) 0.0159(5) -0.0035(4) 0.0030(4) -0.0035(4)
O3 0.0159(5) 0.0153(5) 0.0155(5) -0.0003(4) -0.0008(4) 0.0044(4)
O4 0.0167(5) 0.0136(5) 0.0310(6) -0.0017(4) -0.0044(4) 0.0018(4)
N1 0.0216(6) 0.0136(6) 0.0137(6) 0.0006(5) -0.0013(5) -0.0016(5)
C1 0.0441(11) 0.0219(9) 0.0514(11) -0.0126(8) -0.0157(9) 0.0018(7)
C2 0.0270(8) 0.0181(7) 0.0276(8) -0.0044(6) -0.0027(6) -0.0009(6)
C3 0.0313(8) 0.0214(8) 0.0294(8) -0.0038(6) -0.0133(7) -0.0019(6)
C4 0.0249(7) 0.0175(7) 0.0232(7) 0.0004(6) -0.0064(6) 0.0015(6)
C5 0.0176(6) 0.0149(6) 0.0147(6) -0.0007(5) 0.0019(5) -0.0023(5)
C6 0.0166(7) 0.0208(7) 0.0190(7) -0.0012(5) -0.0015(5) -0.0002(5)
C7 0.0201(7) 0.0185(7) 0.0268(8) -0.0013(6) -0.0002(6) 0.0040(6)
C8 0.0099(6) 0.0154(6) 0.0172(6) -0.0009(5) -0.0023(5) 0.0009(5)
C9 0.0127(6) 0.0148(6) 0.0167(6) -0.0012(5) -0.0004(5) -0.0016(5)
C10 0.0109(6) 0.0191(7) 0.0187(7) -0.0011(5) 0.0005(5) -0.0026(5)
C11 0.0149(6) 0.0150(6) 0.0140(6) -0.0009(5) -0.0002(5) 0.0009(5)
C12 0.0138(6) 0.0137(6) 0.0138(6) 0.0011(5) -0.0007(5) 0.0008(5)
C13 0.0142(6) 0.0127(6) 0.0177(7) 0.0030(5) 0.0016(5) 0.0006(5)
C14 0.0182(7) 0.0147(6) 0.0195(7) 0.0028(5) -0.0014(5) -0.0017(5)
C15 0.0255(8) 0.0145(6) 0.0252(7) -0.0021(6) -0.0014(6) -0.0048(6)
C16 0.0235(7) 0.0123(6) 0.0340(8) -0.0038(6) 0.0010(6) 0.0004(5)

loop_
_atom_type_symbol
_atom_type_description
_atom_type_scat_dispersion_real
_atom_type_scat_dispersion_imag
_atom_type_scat_source
C C 0.0181 0.0091 'International Tables Vol C Tables 4.2.6.8 and 6.1.1.4'
H H 0.0000 0.0000 'International Tables Vol C Tables 4.2.6.8 and 6.1.1.4'
Cl Cl 0.3639 0.7018 'International Tables Vol C Tables 4.2.6.8 and 6.1.1.4'
N N 0.0311 0.0180 'International Tables Vol C Tables 4.2.6.8 and 6.1.1.4'
O O 0.0492 0.0322 'International Tables Vol C Tables 4.2.6.8 and 6.1.1.4'

loop_
_geom_angle_atom_site_label_1
_geom_angle_atom_site_label_2
_geom_angle_atom_site_label_3
_geom_angle
C10 O2 C11 109.17(10)
C12 O3 H3 109.7(14)
C16 O4 C13 105.02(11)
C5 N1 H1 117.4(12)
C8 N1 C5 124.27(12)
C8 N1 H1 118.0(13)
H1A C1 H1B 109.5
H1A C1 H1C 109.5
H1B C1 H1C 109.5
C2 C1 H1A 109.5
C2 C1 H1B 109.5
C2 C1 H1C 109.5
C3 C2 C1 120.08(15)
C7 C2 C1 121.69(14)
C7 C2 C3 118.23(14)
C2 C3 H3A 119.4
C4 C3 C2 121.27(14)
C4 C3 H3A 119.4
C3 C4 H4 120.4
C5 C4 C3 119.23(14)
C5 C4 H4 120.4
C4 C5 N1 119.31(13)
C4 C5 C6 120.63(13)
C6 C5 N1 120.05(12)
C5 C6 H6 120.4
C7 C6 C5 119.20(13)
C7 C6 H6 120.4
C2 C7 H7 119.3
C6 C7 C2 121.37(14)
C6 C7 H7 119.3
N1 C8 C9 132.35(13)
N1 C8 C11 120.48(12)
C9 C8 C11 107.15(12)
C8 C9 Cl1 130.62(11)
C8 C9 C10 109.58(12)
C10 C9 Cl1 119.64(10)
O1 C10 O2 120.60(12)
O1 C10 C9 130.01(13)
O2 C10 C9 109.37(11)
O2 C11 C8 104.74(10)
O2 C11 H11 109.3
O2 C11 C12 108.32(11)
C8 C11 H11 109.3
C8 C11 C12 115.77(11)
C12 C11 H11 109.3
O3 C12 C11 111.56(10)
O3 C12 H12 109.7
O3 C12 C13 106.74(10)
C11 C12 H12 109.7
C13 C12 C11 109.33(11)
C13 C12 H12 109.7
O4 C13 C12 116.08(11)
C14 C13 O4 110.91(12)
C14 C13 C12 132.94(12)
C13 C14 H14 126.8
C13 C14 C15 106.39(13)
C15 C14 H14 126.8
C14 C15 H15 127.3
C16 C15 C14 105.42(13)
C16 C15 H15 127.3
O4 C16 Cl2 114.87(11)
C15 C16 Cl2 132.87(12)
C15 C16 O4 112.25(13)

loop_
_geom_bond_atom_site_label_1
_geom_bond_atom_site_label_2
_geom_bond_distance
Cl1 C9 1.7161(14)
Cl2 C16 1.7011(15)
O1 C10 1.2166(18)
O2 C10 1.3672(17)
O2 C11 1.4441(16)
O3 C12 1.4106(15)
O3 H3 0.83(2)
O4 C13 1.3750(16)
O4 C16 1.3643(18)
N1 C5 1.4344(17)
N1 C8 1.3349(18)
N1 H1 0.85(2)
C1 H1A 0.9800
C1 H1B 0.9800
C1 H1C 0.9800
C1 C2 1.511(2)
C2 C3 1.391(2)
C2 C7 1.389(2)
C3 H3A 0.9500
C3 C4 1.390(2)
C4 H4 0.9500
C4 C5 1.383(2)
C5 C6 1.388(2)
C6 H6 0.9500
C6 C7 1.388(2)
C7 H7 0.9500
C8 C9 1.3627(19)
C8 C11 1.5145(18)
C9 C10 1.4335(19)
C11 H11 1.0000
C11 C12 1.5364(18)
C12 H12 1.0000
C12 C13 1.4982(18)
C13 C14 1.346(2)
C14 H14 0.9500
C14 C15 1.437(2)
C15 H15 0.9500
C15 C16 1.339(2)

loop_
_geom_hbond_atom_site_label_D
_geom_hbond_atom_site_label_H
_geom_hbond_atom_site_label_A
_geom_hbond_distance_DH
_geom_hbond_distance_HA
_geom_hbond_distance_DA
_geom_hbond_angle_DHA
_geom_hbond_site_symmetry_A
N1 H1 O3 0.85(2) 2.06(2) 2.8168(16) 147.3(17) 8_755
O3 H3 O1 0.83(2) 1.86(2) 2.6887(14) 176(2) 8_755

loop_
_geom_torsion_atom_site_label_1
_geom_torsion_atom_site_label_2
_geom_torsion_atom_site_label_3
_geom_torsion_atom_site_label_4
_geom_torsion
Cl1 C9 C10 O1 3.5(2)
Cl1 C9 C10 O2 -175.17(9)
O2 C11 C12 O3 63.62(13)
O2 C11 C12 C13 -54.21(13)
O3 C12 C13 O4 -165.90(11)
O3 C12 C13 C14 10.6(2)
O4 C13 C14 C15 -0.31(16)
N1 C5 C6 C7 178.90(13)
N1 C8 C9 Cl1 -3.8(2)
N1 C8 C9 C10 -178.97(14)
N1 C8 C11 O2 179.01(12)
N1 C8 C11 C12 -61.79(16)
C1 C2 C3 C4 177.89(17)
C1 C2 C7 C6 -179.00(16)
C2 C3 C4 C5 0.8(3)
C3 C2 C7 C6 0.6(2)
C3 C4 C5 N1 -179.97(14)
C3 C4 C5 C6 1.4(2)
C4 C5 C6 C7 -2.4(2)
C5 N1 C8 C9 -5.7(2)
C5 N1 C8 C11 176.13(12)
C5 C6 C7 C2 1.4(2)
C7 C2 C3 C4 -1.7(3)
C8 N1 C5 C4 120.05(16)
C8 N1 C5 C6 -61.28(19)
C8 C9 C10 O1 179.26(15)
C8 C9 C10 O2 0.63(16)
C8 C11 C12 O3 -53.61(15)
C8 C11 C12 C13 -171.43(11)
C9 C8 C11 O2 0.44(14)
C9 C8 C11 C12 119.64(13)
C10 O2 C11 C8 -0.06(13)
C10 O2 C11 C12 -124.16(11)
C11 O2 C10 O1 -179.11(12)
C11 O2 C10 C9 -0.33(14)
C11 C8 C9 Cl1 174.54(11)
C11 C8 C9 C10 -0.65(15)
C11 C12 C13 O4 -45.10(15)
C11 C12 C13 C14 131.41(16)
C12 C13 C14 C15 -176.95(14)
C13 O4 C16 Cl2 179.35(10)
C13 O4 C16 C15 0.02(17)
C13 C14 C15 C16 0.31(17)
C14 C15 C16 Cl2 -179.38(13)
C14 C15 C16 O4 -0.20(18)
C16 O4 C13 C12 177.45(12)
C16 O4 C13 C14 0.19(15)
